data_7705130
loop_
_publ_author_name
'Shao, Mingxiao'
'Liu, Xicheng'
'Sun, Yiwei'
'Dou, Shuaihua'
'Chen, Qi'
'Yuan, Xiang-Ai'
'Tian, Laijin'
'Liu, Zhe'

_publ_section_title
;
 Preparation and the anticancer mechanism of configuration-controlled
 Fe(II)-Ir(III) heteronuclear metal complexes.
;
_journal_issue 36
_journal_name_full 'Dalton transactions (Cambridge, England : 2003)'
_journal_page_first 12599
_journal_page_last 12609
_journal_paper_doi 10.1039/d0dt02408b
_journal_volume 49
_journal_year 2020
_chemical_formula_sum 'C33 H35 Cl F6 Fe Ir N2 P'
_chemical_formula_weight 888.10
_space_group_IT_number 14
_space_group_name_Hall '-P 2ybc'
_space_group_name_H-M_alt 'P 1 21/c 1'
_symmetry_cell_setting monoclinic
_symmetry_space_group_name_H-M 'P 1 21/c 1'
_atom_sites_solution_hydrogens geom
_atom_sites_solution_primary direct
_atom_sites_solution_secondary difmap
_audit_creation_method SHELXL-97
_audit_update_record
;
2020-04-10 deposited with the CCDC.	2020-08-12 downloaded from the CCDC.
;
_cell_angle_alpha 90.00
_cell_angle_beta 94.529(2)
_cell_angle_gamma 90.00
_cell_formula_units_Z 4
_cell_length_a 8.8471(10)
_cell_length_b 20.875(2)
_cell_length_c 19.174(2)
_cell_measurement_reflns_used 3654
_cell_measurement_temperature 295(2)
_cell_measurement_theta_max 26.46
_cell_measurement_theta_min 2.36
_cell_volume 3530.1(6)
_computing_cell_refinement 'Bruker SMART'
_computing_data_collection 'Bruker SMART'
_computing_data_reduction 'Bruker SAINT'
_computing_molecular_graphics 'Bruker SHELXTL'
_computing_publication_material 'Bruker SHELXTL'
_computing_structure_refinement 'SHELXL-97 (Sheldrick, 1997)'
_computing_structure_solution 'Bruker SHELXTL'
_diffrn_ambient_temperature 295(2)
_diffrn_measured_fraction_theta_full 0.999
_diffrn_measured_fraction_theta_max 0.999
_diffrn_measurement_device_type 'CCD area detector'
_diffrn_measurement_method 'phi and omega scans'
_diffrn_radiation_monochromator graphite
_diffrn_radiation_source 'fine-focus sealed tube'
_diffrn_radiation_type MoK\a
_diffrn_radiation_wavelength 0.71073
_diffrn_reflns_av_R_equivalents 0.0241
_diffrn_reflns_av_sigmaI/netI 0.0276
_diffrn_reflns_limit_h_max 9
_diffrn_reflns_limit_h_min -10
_diffrn_reflns_limit_k_max 25
_diffrn_reflns_limit_k_min -24
_diffrn_reflns_limit_l_max 23
_diffrn_reflns_limit_l_min -23
_diffrn_reflns_number 18872
_diffrn_reflns_theta_full 26.00
_diffrn_reflns_theta_max 26.00
_diffrn_reflns_theta_min 1.44
_exptl_absorpt_coefficient_mu 4.354
_exptl_absorpt_correction_T_max 0.4763
_exptl_absorpt_correction_T_min 0.3363
_exptl_absorpt_correction_type multi-scan
_exptl_absorpt_process_details SADABS
_exptl_crystal_colour red
_exptl_crystal_density_diffrn 1.671
_exptl_crystal_density_method 'not measured'
_exptl_crystal_description block
_exptl_crystal_F_000 1744
_exptl_crystal_size_max 0.32
_exptl_crystal_size_mid 0.26
_exptl_crystal_size_min 0.20
_refine_diff_density_max 1.385
_refine_diff_density_min -0.935
_refine_diff_density_rms 0.133
_refine_ls_extinction_method none
_refine_ls_goodness_of_fit_ref 1.082
_refine_ls_hydrogen_treatment constr
_refine_ls_matrix_type full
_refine_ls_number_parameters 412
_refine_ls_number_reflns 6924
_refine_ls_number_restraints 0
_refine_ls_restrained_S_all 1.082
_refine_ls_R_factor_all 0.0430
_refine_ls_R_factor_gt 0.0351
_refine_ls_shift/su_max 0.002
_refine_ls_shift/su_mean 0.000
_refine_ls_structure_factor_coef Fsqd
_refine_ls_weighting_details 'calc w=1/[\s^2^(Fo^2^)+(0.0671P)^2^+3.3013P] where P=(Fo^2^+2Fc^2^)/3'
_refine_ls_weighting_scheme calc
_refine_ls_wR_factor_gt 0.1039
_refine_ls_wR_factor_ref 0.1090
_reflns_number_gt 5864
_reflns_number_total 6924
_reflns_threshold_expression >2sigma(I)
_cod_data_source_file d0dt02408b2.cif
_cod_data_source_block lxc3
_cod_depositor_comments 'Adding full bibliography for 7705130.cif.'
_cod_original_cell_volume 3530.0(7)
_cod_original_sg_symbol_H-M P21/c
_cod_database_code 7705130

loop_
_symmetry_equiv_pos_as_xyz
'x, y, z'
'-x, y+1/2, -z+1/2'
'-x, -y, -z'
'x, -y-1/2, z-1/2'

loop_
_atom_site_label
_atom_site_type_symbol
_atom_site_fract_x
_atom_site_fract_y
_atom_site_fract_z
_atom_site_U_iso_or_equiv
_atom_site_adp_type
_atom_site_occupancy
_atom_site_symmetry_multiplicity
_atom_site_calc_flag
_atom_site_refinement_flags
_atom_site_disorder_assembly
_atom_site_disorder_group
Ir1 Ir -0.13417(2) 0.055147(9) 0.354370(9) 0.04078(9) Uani 1 1 d . . .
Fe1 Fe 0.69170(9) 0.36332(4) 0.31589(5) 0.0595(2) Uani 1 1 d . . .
C1 C -0.2022(6) 0.1130(3) 0.4941(3) 0.0530(13) Uani 1 1 d . . .
H1 H -0.2660 0.0779 0.4971 0.064 Uiso 1 1 calc R . .
C2 C -0.1935(7) 0.1571(3) 0.5474(3) 0.0573(14) Uani 1 1 d . . .
H2 H -0.2525 0.1519 0.5850 0.069 Uiso 1 1 calc R . .
C3 C -0.0973(6) 0.2092(3) 0.5454(3) 0.0519(12) Uani 1 1 d . . .
C4 C -0.0861(9) 0.2578(3) 0.6022(3) 0.0759(19) Uani 1 1 d . . .
H4A H -0.0896 0.3000 0.5820 0.114 Uiso 1 1 calc R . .
H4B H 0.0077 0.2523 0.6302 0.114 Uiso 1 1 calc R . .
H4C H -0.1693 0.2526 0.6309 0.114 Uiso 1 1 calc R . .
C5 C -0.0131(6) 0.2140(3) 0.4879(3) 0.0492(12) Uani 1 1 d . . .
H5 H 0.0548 0.2477 0.4849 0.059 Uiso 1 1 calc R . .
C6 C -0.0290(5) 0.1693(2) 0.4349(2) 0.0409(10) Uani 1 1 d . . .
C7 C 0.0488(5) 0.1730(2) 0.3703(2) 0.0411(10) Uani 1 1 d . . .
C8 C 0.1540(6) 0.2196(3) 0.3570(3) 0.0474(11) Uani 1 1 d . . .
H8 H 0.1836 0.2496 0.3913 0.057 Uiso 1 1 calc R . .
C9 C 0.2150(6) 0.2216(3) 0.2927(3) 0.0488(12) Uani 1 1 d . . .
C10 C 0.1729(6) 0.1736(3) 0.2455(3) 0.0542(13) Uani 1 1 d . . .
H10 H 0.2139 0.1723 0.2023 0.065 Uiso 1 1 calc R . .
C11 C 0.0716(6) 0.1283(3) 0.2620(3) 0.0527(13) Uani 1 1 d . . .
H11 H 0.0464 0.0961 0.2296 0.063 Uiso 1 1 calc R . .
C12 C 0.3192(6) 0.2714(3) 0.2731(3) 0.0540(13) Uani 1 1 d . . .
H12 H 0.3586 0.2674 0.2298 0.065 Uiso 1 1 calc R . .
C13 C 0.3627(6) 0.3219(3) 0.3114(3) 0.0561(14) Uani 1 1 d . . .
H13 H 0.3231 0.3260 0.3547 0.067 Uiso 1 1 calc R . .
C14 C 0.4672(6) 0.3716(3) 0.2916(3) 0.0588(14) Uani 1 1 d . . .
C15 C 0.5188(7) 0.4235(3) 0.3347(4) 0.0677(16) Uani 1 1 d . . .
H15 H 0.4845 0.4342 0.3807 0.081 Uiso 1 1 calc R . .
C16 C 0.6287(8) 0.4572(3) 0.2995(5) 0.080(2) Uani 1 1 d . . .
H16 H 0.6857 0.4946 0.3178 0.096 Uiso 1 1 calc R . .
C17 C 0.6473(8) 0.4267(3) 0.2351(4) 0.0723(19) Uani 1 1 d . . .
H17 H 0.7176 0.4395 0.2006 0.087 Uiso 1 1 calc R . .
C18 C 0.5479(7) 0.3739(3) 0.2298(3) 0.0674(17) Uani 1 1 d . . .
H18 H 0.5358 0.3440 0.1905 0.081 Uiso 1 1 calc R . .
C19 C 0.7896(10) 0.2764(4) 0.3092(6) 0.105(3) Uani 1 1 d . . .
H19 H 0.7700 0.2448 0.2717 0.126 Uiso 1 1 calc R . .
C20 C 0.8994(9) 0.3254(5) 0.3121(6) 0.100(3) Uani 1 1 d . . .
H20 H 0.9688 0.3343 0.2759 0.120 Uiso 1 1 calc R . .
C21 C 0.8956(9) 0.3580(5) 0.3735(5) 0.096(3) Uani 1 1 d . . .
H21 H 0.9605 0.3941 0.3891 0.115 Uiso 1 1 calc R . .
C22 C 0.7814(10) 0.3304(5) 0.4097(5) 0.104(3) Uani 1 1 d . . .
H22 H 0.7516 0.3446 0.4554 0.125 Uiso 1 1 calc R . .
C23 C 0.7161(9) 0.2809(4) 0.3715(6) 0.101(3) Uani 1 1 d . . .
H23 H 0.6340 0.2532 0.3852 0.122 Uiso 1 1 calc R . .
C24 C -0.2199(7) -0.0400(3) 0.3265(3) 0.0550(13) Uani 1 1 d . . .
C25 C -0.2052(6) -0.0035(3) 0.2652(3) 0.0527(13) Uani 1 1 d . . .
C26 C -0.3037(7) 0.0510(3) 0.2672(3) 0.0597(15) Uani 1 1 d . . .
C27 C -0.3763(7) 0.0474(3) 0.3318(4) 0.0662(17) Uani 1 1 d . . .
C28 C -0.3225(6) -0.0094(3) 0.3682(3) 0.0569(14) Uani 1 1 d . . .
C29 C -0.4962(8) 0.0918(5) 0.3559(6) 0.114(3) Uani 1 1 d . . .
H29A H -0.5885 0.0684 0.3598 0.171 Uiso 1 1 calc R . .
H29B H -0.5141 0.1258 0.3225 0.171 Uiso 1 1 calc R . .
H29C H -0.4624 0.1096 0.4006 0.171 Uiso 1 1 calc R . .
C30 C -0.3798(11) -0.0363(4) 0.4321(4) 0.100(3) Uani 1 1 d . . .
H30A H -0.4176 -0.0788 0.4227 0.151 Uiso 1 1 calc R . .
H30B H -0.4601 -0.0097 0.4467 0.151 Uiso 1 1 calc R . .
H30C H -0.2990 -0.0378 0.4686 0.151 Uiso 1 1 calc R . .
C31 C -0.1398(8) -0.1009(3) 0.3448(4) 0.084(2) Uani 1 1 d . . .
H31A H -0.1088 -0.1013 0.3939 0.126 Uiso 1 1 calc R . .
H31B H -0.0522 -0.1045 0.3186 0.126 Uiso 1 1 calc R . .
H31C H -0.2067 -0.1363 0.3337 0.126 Uiso 1 1 calc R . .
C32 C -0.1179(9) -0.0223(4) 0.2055(4) 0.085(2) Uani 1 1 d . . .
H32A H -0.0177 -0.0354 0.2227 0.128 Uiso 1 1 calc R . .
H32B H -0.1113 0.0135 0.1745 0.128 Uiso 1 1 calc R . .
H32C H -0.1682 -0.0572 0.1807 0.128 Uiso 1 1 calc R . .
C33 C -0.3329(11) 0.0990(4) 0.2110(5) 0.108(3) Uani 1 1 d . . .
H33A H -0.2402 0.1083 0.1902 0.162 Uiso 1 1 calc R . .
H33B H -0.3715 0.1376 0.2304 0.162 Uiso 1 1 calc R . .
H33C H -0.4061 0.0824 0.1760 0.162 Uiso 1 1 calc R . .
Cl1 Cl 0.10374(16) 0.01430(7) 0.40366(8) 0.0607(4) Uani 1 1 d . . .
F1 F 0.455(2) 0.2390(8) 0.5039(6) 0.330(9) Uani 1 1 d . . .
F2 F 0.5369(11) 0.3364(6) 0.5343(5) 0.255(6) Uani 1 1 d . . .
F3 F 0.3701(11) 0.3425(5) 0.6048(4) 0.208(4) Uani 1 1 d . . .
F4 F 0.2900(9) 0.2487(6) 0.5825(4) 0.211(4) Uani 1 1 d . . .
F5 F 0.3057(10) 0.3114(4) 0.4954(4) 0.188(4) Uani 1 1 d . . .
F6 F 0.5289(10) 0.2623(7) 0.6162(5) 0.258(6) Uani 1 1 d . . .
N1 N -0.1225(5) 0.11874(19) 0.43804(19) 0.0413(9) Uani 1 1 d . . .
N2 N 0.0060(5) 0.1276(2) 0.3227(2) 0.0448(9) Uani 1 1 d . . .
P1 P 0.4175(3) 0.2890(2) 0.55434(12) 0.1258(12) Uani 1 1 d . . .

loop_
_atom_site_aniso_label
_atom_site_aniso_U_11
_atom_site_aniso_U_22
_atom_site_aniso_U_33
_atom_site_aniso_U_23
_atom_site_aniso_U_13
_atom_site_aniso_U_12
Ir1 0.03666(13) 0.04408(14) 0.04114(13) -0.00031(8) 0.00024(8) 0.00107(7)
Fe1 0.0452(4) 0.0608(5) 0.0730(5) 0.0255(4) 0.0062(4) -0.0005(4)
C1 0.055(3) 0.054(3) 0.051(3) 0.002(2) 0.011(2) -0.007(3)
C2 0.058(3) 0.072(4) 0.043(3) -0.001(3) 0.014(2) 0.004(3)
C3 0.055(3) 0.057(3) 0.043(3) -0.002(2) 0.004(2) 0.006(3)
C4 0.088(5) 0.084(5) 0.057(4) -0.017(3) 0.012(3) -0.009(4)
C5 0.047(3) 0.050(3) 0.050(3) -0.001(2) 0.002(2) -0.003(2)
C6 0.038(2) 0.044(3) 0.040(2) 0.003(2) -0.0003(18) 0.003(2)
C7 0.038(2) 0.046(3) 0.039(2) 0.006(2) -0.0022(18) 0.004(2)
C8 0.045(3) 0.050(3) 0.046(3) 0.003(2) -0.001(2) -0.003(2)
C9 0.038(3) 0.059(3) 0.049(3) 0.015(2) 0.000(2) 0.003(2)
C10 0.054(3) 0.070(4) 0.039(3) 0.003(3) 0.008(2) -0.002(3)
C11 0.059(3) 0.061(3) 0.039(3) 0.000(2) 0.006(2) -0.006(3)
C12 0.051(3) 0.061(3) 0.051(3) 0.011(3) 0.011(2) -0.004(3)
C13 0.043(3) 0.066(4) 0.060(3) 0.015(3) 0.007(2) 0.001(3)
C14 0.043(3) 0.065(4) 0.069(4) 0.020(3) 0.006(3) 0.005(3)
C15 0.062(4) 0.060(4) 0.083(4) 0.005(3) 0.011(3) 0.000(3)
C16 0.062(4) 0.051(4) 0.127(7) 0.018(4) 0.003(4) -0.006(3)
C17 0.060(4) 0.068(4) 0.089(5) 0.039(4) 0.007(3) 0.002(3)
C18 0.054(3) 0.081(4) 0.067(4) 0.028(3) 0.002(3) -0.006(3)
C19 0.085(6) 0.069(5) 0.161(9) 0.038(5) 0.008(6) 0.020(4)
C20 0.060(4) 0.105(7) 0.139(8) 0.056(6) 0.026(5) 0.026(4)
C21 0.055(4) 0.118(7) 0.110(6) 0.036(6) -0.013(4) -0.002(4)
C22 0.076(5) 0.142(8) 0.092(6) 0.057(6) -0.008(4) 0.010(6)
C23 0.062(4) 0.099(6) 0.142(8) 0.081(6) -0.001(5) 0.004(4)
C24 0.054(3) 0.045(3) 0.064(3) -0.004(3) -0.008(3) -0.010(2)
C25 0.047(3) 0.059(3) 0.051(3) -0.011(3) 0.000(2) -0.010(2)
C26 0.057(3) 0.055(3) 0.063(4) 0.006(3) -0.021(3) -0.005(3)
C27 0.036(3) 0.073(4) 0.088(5) -0.021(3) -0.006(3) 0.002(3)
C28 0.052(3) 0.064(4) 0.055(3) -0.007(3) 0.005(2) -0.018(3)
C29 0.048(4) 0.114(7) 0.178(9) -0.053(7) -0.004(5) 0.018(4)
C30 0.104(6) 0.120(6) 0.080(5) -0.006(5) 0.023(5) -0.062(5)
C31 0.080(5) 0.052(4) 0.114(6) 0.002(4) -0.024(4) -0.003(3)
C32 0.084(5) 0.108(6) 0.066(4) -0.036(4) 0.024(4) -0.029(4)
C33 0.116(7) 0.091(6) 0.106(6) 0.037(5) -0.059(5) -0.015(5)
Cl1 0.0487(7) 0.0556(8) 0.0755(9) 0.0026(7) -0.0098(6) 0.0080(6)
F1 0.46(2) 0.356(18) 0.178(9) -0.099(11) 0.054(11) 0.147(17)
F2 0.180(8) 0.381(16) 0.214(9) 0.005(9) 0.084(7) -0.139(9)
F3 0.196(8) 0.302(12) 0.135(6) -0.063(7) 0.064(6) -0.051(8)
F4 0.138(6) 0.341(13) 0.153(6) 0.021(7) -0.003(5) -0.107(7)
F5 0.223(8) 0.207(8) 0.120(5) 0.042(5) -0.068(5) -0.060(7)
F6 0.129(6) 0.428(17) 0.209(9) 0.074(10) -0.043(6) -0.005(9)
N1 0.046(2) 0.041(2) 0.037(2) 0.0003(17) 0.0021(16) -0.0002(17)
N2 0.042(2) 0.055(3) 0.037(2) 0.0030(18) 0.0009(16) 0.0006(19)
P1 0.0817(15) 0.230(4) 0.0672(13) -0.0182(18) 0.0131(11) -0.0392(19)

loop_
_atom_type_symbol
_atom_type_description
_atom_type_scat_dispersion_real
_atom_type_scat_dispersion_imag
_atom_type_scat_source
C C 0.0033 0.0016 'International Tables Vol C Tables 4.2.6.8 and 6.1.1.4'
H H 0.0000 0.0000 'International Tables Vol C Tables 4.2.6.8 and 6.1.1.4'
N N 0.0061 0.0033 'International Tables Vol C Tables 4.2.6.8 and 6.1.1.4'
Cl Cl 0.1484 0.1585 'International Tables Vol C Tables 4.2.6.8 and 6.1.1.4'
Fe Fe 0.3463 0.8444 'International Tables Vol C Tables 4.2.6.8 and 6.1.1.4'
Ir Ir -1.4442 7.9887 'International Tables Vol C Tables 4.2.6.8 and 6.1.1.4'
P P 0.1023 0.0942 'International Tables Vol C Tables 4.2.6.8 and 6.1.1.4'
F F 0.0171 0.0103 'International Tables Vol C Tables 4.2.6.8 and 6.1.1.4'

loop_
_geom_angle_atom_site_label_1
_geom_angle_atom_site_label_2
_geom_angle_atom_site_label_3
_geom_angle
_geom_angle_site_symmetry_1
_geom_angle_site_symmetry_3
_geom_angle_publ_flag
N2 Ir1 N1 76.46(15) . . ?
N2 Ir1 C25 108.99(18) . . ?
N1 Ir1 C25 165.58(19) . . ?
N2 Ir1 C26 101.4(2) . . ?
N1 Ir1 C26 127.8(2) . . ?
C25 Ir1 C26 38.9(2) . . ?
N2 Ir1 C27 127.1(2) . . ?
N1 Ir1 C27 101.0(2) . . ?
C25 Ir1 C27 64.9(2) . . ?
C26 Ir1 C27 39.0(3) . . ?
N2 Ir1 C28 165.4(2) . . ?
N1 Ir1 C28 107.04(19) . . ?
C25 Ir1 C28 64.3(2) . . ?
C26 Ir1 C28 65.0(2) . . ?
C27 Ir1 C28 38.7(2) . . ?
N2 Ir1 C24 142.9(2) . . ?
N1 Ir1 C24 140.1(2) . . ?
C25 Ir1 C24 38.1(2) . . ?
C26 Ir1 C24 64.3(2) . . ?
C27 Ir1 C24 64.0(2) . . ?
C28 Ir1 C24 37.8(2) . . ?
N2 Ir1 Cl1 81.25(12) . . ?
N1 Ir1 Cl1 86.23(12) . . ?
C25 Ir1 Cl1 107.62(16) . . ?
C26 Ir1 Cl1 145.77(18) . . ?
C27 Ir1 Cl1 151.6(2) . . ?
C28 Ir1 Cl1 112.91(17) . . ?
C24 Ir1 Cl1 92.87(16) . . ?
C20 Fe1 C14 156.3(4) . . ?
C20 Fe1 C18 122.3(4) . . ?
C14 Fe1 C18 41.7(2) . . ?
C20 Fe1 C19 41.0(4) . . ?
C14 Fe1 C19 118.9(3) . . ?
C18 Fe1 C19 107.0(4) . . ?
C20 Fe1 C23 68.0(3) . . ?
C14 Fe1 C23 104.9(3) . . ?
C18 Fe1 C23 123.9(4) . . ?
C19 Fe1 C23 40.7(4) . . ?
C20 Fe1 C22 66.6(4) . . ?
C14 Fe1 C22 123.0(3) . . ?
C18 Fe1 C22 160.3(3) . . ?
C19 Fe1 C22 67.2(5) . . ?
C23 Fe1 C22 39.4(4) . . ?
C20 Fe1 C15 162.5(4) . . ?
C14 Fe1 C15 41.0(3) . . ?
C18 Fe1 C15 69.0(3) . . ?
C19 Fe1 C15 154.0(3) . . ?
C23 Fe1 C15 118.8(3) . . ?
C22 Fe1 C15 107.4(4) . . ?
C20 Fe1 C21 39.3(4) . . ?
C14 Fe1 C21 160.7(3) . . ?
C18 Fe1 C21 157.3(3) . . ?
C19 Fe1 C21 67.7(4) . . ?
C23 Fe1 C21 67.5(4) . . ?
C22 Fe1 C21 40.1(3) . . ?
C15 Fe1 C21 125.6(4) . . ?
C20 Fe1 C17 110.3(3) . . ?
C14 Fe1 C17 69.1(2) . . ?
C18 Fe1 C17 40.5(3) . . ?
C19 Fe1 C17 126.1(4) . . ?
C23 Fe1 C17 161.9(4) . . ?
C22 Fe1 C17 157.9(4) . . ?
C15 Fe1 C17 68.5(3) . . ?
C21 Fe1 C17 123.5(3) . . ?
C20 Fe1 C16 127.5(3) . . ?
C14 Fe1 C16 68.4(3) . . ?
C18 Fe1 C16 67.9(3) . . ?
C19 Fe1 C16 163.7(4) . . ?
C23 Fe1 C16 155.0(4) . . ?
C22 Fe1 C16 122.8(4) . . ?
C15 Fe1 C16 40.4(3) . . ?
C21 Fe1 C16 110.6(4) . . ?
C17 Fe1 C16 40.2(3) . . ?
N1 C1 C2 122.4(5) . . ?
N1 C1 H1 118.8 . . ?
C2 C1 H1 118.8 . . ?
C1 C2 C3 120.4(5) . . ?
C1 C2 H2 119.8 . . ?
C3 C2 H2 119.8 . . ?
C5 C3 C2 116.7(5) . . ?
C5 C3 C4 121.8(6) . . ?
C2 C3 C4 121.5(5) . . ?
C3 C4 H4A 109.5 . . ?
C3 C4 H4B 109.5 . . ?
H4A C4 H4B 109.5 . . ?
C3 C4 H4C 109.5 . . ?
H4A C4 H4C 109.5 . . ?
H4B C4 H4C 109.5 . . ?
C6 C5 C3 120.6(5) . . ?
C6 C5 H5 119.7 . . ?
C3 C5 H5 119.7 . . ?
N1 C6 C5 121.8(4) . . ?
N1 C6 C7 114.2(4) . . ?
C5 C6 C7 124.0(5) . . ?
N2 C7 C8 121.8(4) . . ?
N2 C7 C6 114.1(4) . . ?
C8 C7 C6 124.0(5) . . ?
C7 C8 C9 120.0(5) . . ?
C7 C8 H8 120.0 . . ?
C9 C8 H8 120.0 . . ?
C10 C9 C8 117.2(5) . . ?
C10 C9 C12 119.4(5) . . ?
C8 C9 C12 123.4(5) . . ?
C11 C10 C9 120.0(5) . . ?
C11 C10 H10 120.0 . . ?
C9 C10 H10 120.0 . . ?
N2 C11 C10 123.3(5) . . ?
N2 C11 H11 118.3 . . ?
C10 C11 H11 118.3 . . ?
C13 C12 C9 125.9(5) . . ?
C13 C12 H12 117.0 . . ?
C9 C12 H12 117.0 . . ?
C12 C13 C14 125.7(6) . . ?
C12 C13 H13 117.1 . . ?
C14 C13 H13 117.1 . . ?
C15 C14 C18 107.3(6) . . ?
C15 C14 C13 125.0(6) . . ?
C18 C14 C13 127.4(6) . . ?
C15 C14 Fe1 70.4(4) . . ?
C18 C14 Fe1 69.3(3) . . ?
C13 C14 Fe1 120.9(4) . . ?
C16 C15 C14 107.7(7) . . ?
C16 C15 Fe1 70.6(4) . . ?
C14 C15 Fe1 68.6(4) . . ?
C16 C15 H15 126.1 . . ?
C14 C15 H15 126.1 . . ?
Fe1 C15 H15 126.1 . . ?
C17 C16 C15 109.0(6) . . ?
C17 C16 Fe1 69.8(4) . . ?
C15 C16 Fe1 69.0(4) . . ?
C17 C16 H16 125.5 . . ?
C15 C16 H16 125.5 . . ?
Fe1 C16 H16 125.5 . . ?
C18 C17 C16 107.4(6) . . ?
C18 C17 Fe1 68.3(3) . . ?
C16 C17 Fe1 70.0(4) . . ?
C18 C17 H17 126.3 . . ?
C16 C17 H17 126.3 . . ?
Fe1 C17 H17 126.3 . . ?
C17 C18 C14 108.5(7) . . ?
C17 C18 Fe1 71.2(4) . . ?
C14 C18 Fe1 69.0(3) . . ?
C17 C18 H18 125.7 . . ?
C14 C18 H18 125.7 . . ?
Fe1 C18 H18 125.7 . . ?
C23 C19 C20 106.3(10) . . ?
C23 C19 Fe1 69.9(5) . . ?
C20 C19 Fe1 69.0(5) . . ?
C23 C19 H19 126.8 . . ?
C20 C19 H19 126.8 . . ?
Fe1 C19 H19 126.8 . . ?
C21 C20 C19 109.4(8) . . ?
C21 C20 Fe1 71.7(5) . . ?
C19 C20 Fe1 70.0(4) . . ?
C21 C20 H20 125.3 . . ?
C19 C20 H20 125.3 . . ?
Fe1 C20 H20 125.3 . . ?
C20 C21 C22 107.0(9) . . ?
C20 C21 Fe1 69.0(5) . . ?
C22 C21 Fe1 69.4(4) . . ?
C20 C21 H21 126.5 . . ?
C22 C21 H21 126.5 . . ?
Fe1 C21 H21 126.5 . . ?
C23 C22 C21 109.7(10) . . ?
C23 C22 Fe1 70.3(5) . . ?
C21 C22 Fe1 70.5(5) . . ?
C23 C22 H22 125.2 . . ?
C21 C22 H22 125.2 . . ?
Fe1 C22 H22 125.2 . . ?
C22 C23 C19 107.5(8) . . ?
C22 C23 Fe1 70.3(5) . . ?
C19 C23 Fe1 69.3(4) . . ?
C22 C23 H23 126.2 . . ?
C19 C23 H23 126.2 . . ?
Fe1 C23 H23 126.2 . . ?
C28 C24 C25 109.4(5) . . ?
C28 C24 C31 124.9(6) . . ?
C25 C24 C31 125.7(6) . . ?
C28 C24 Ir1 71.0(3) . . ?
C25 C24 Ir1 70.1(3) . . ?
C31 C24 Ir1 125.0(4) . . ?
C24 C25 C26 108.0(5) . . ?
C24 C25 C32 125.9(6) . . ?
C26 C25 C32 125.8(6) . . ?
C24 C25 Ir1 71.8(3) . . ?
C26 C25 Ir1 70.6(3) . . ?
C32 C25 Ir1 128.7(4) . . ?
C25 C26 C27 107.2(5) . . ?
C25 C26 C33 126.1(7) . . ?
C27 C26 C33 126.6(7) . . ?
C25 C26 Ir1 70.5(3) . . ?
C27 C26 Ir1 70.5(3) . . ?
C33 C26 Ir1 127.4(5) . . ?
C28 C27 C26 107.9(5) . . ?
C28 C27 C29 124.9(7) . . ?
C26 C27 C29 127.0(7) . . ?
C28 C27 Ir1 71.3(3) . . ?
C26 C27 Ir1 70.5(3) . . ?
C29 C27 Ir1 127.1(5) . . ?
C24 C28 C27 107.6(5) . . ?
C24 C28 C30 125.3(7) . . ?
C27 C28 C30 126.5(7) . . ?
C24 C28 Ir1 71.2(3) . . ?
C27 C28 Ir1 70.0(3) . . ?
C30 C28 Ir1 130.9(5) . . ?
C27 C29 H29A 109.5 . . ?
C27 C29 H29B 109.5 . . ?
H29A C29 H29B 109.5 . . ?
C27 C29 H29C 109.5 . . ?
H29A C29 H29C 109.5 . . ?
H29B C29 H29C 109.5 . . ?
C28 C30 H30A 109.5 . . ?
C28 C30 H30B 109.5 . . ?
H30A C30 H30B 109.5 . . ?
C28 C30 H30C 109.5 . . ?
H30A C30 H30C 109.5 . . ?
H30B C30 H30C 109.5 . . ?
C24 C31 H31A 109.5 . . ?
C24 C31 H31B 109.5 . . ?
H31A C31 H31B 109.5 . . ?
C24 C31 H31C 109.5 . . ?
H31A C31 H31C 109.5 . . ?
H31B C31 H31C 109.5 . . ?
C25 C32 H32A 109.5 . . ?
C25 C32 H32B 109.5 . . ?
H32A C32 H32B 109.5 . . ?
C25 C32 H32C 109.5 . . ?
H32A C32 H32C 109.5 . . ?
H32B C32 H32C 109.5 . . ?
C26 C33 H33A 109.5 . . ?
C26 C33 H33B 109.5 . . ?
H33A C33 H33B 109.5 . . ?
C26 C33 H33C 109.5 . . ?
H33A C33 H33C 109.5 . . ?
H33B C33 H33C 109.5 . . ?
C1 N1 C6 118.1(4) . . ?
C1 N1 Ir1 124.5(4) . . ?
C6 N1 Ir1 117.4(3) . . ?
C11 N2 C7 117.5(4) . . ?
C11 N2 Ir1 124.8(4) . . ?
C7 N2 Ir1 117.2(3) . . ?
F1 P1 F5 84.2(7) . . ?
F1 P1 F2 95.6(8) . . ?
F5 P1 F2 92.0(6) . . ?
F1 P1 F4 93.0(9) . . ?
F5 P1 F4 88.7(5) . . ?
F2 P1 F4 171.4(7) . . ?
F1 P1 F3 176.9(8) . . ?
F5 P1 F3 92.8(6) . . ?
F2 P1 F3 85.2(6) . . ?
F4 P1 F3 86.2(5) . . ?
F1 P1 F6 94.7(8) . . ?
F5 P1 F6 177.0(6) . . ?
F2 P1 F6 90.9(6) . . ?
F4 P1 F6 88.6(5) . . ?
F3 P1 F6 88.2(6) . . ?

loop_
_geom_bond_atom_site_label_1
_geom_bond_atom_site_label_2
_geom_bond_distance
_geom_bond_site_symmetry_2
_geom_bond_publ_flag
Ir1 N2 2.076(4) . ?
Ir1 N1 2.079(4) . ?
Ir1 C25 2.156(5) . ?
Ir1 C26 2.157(6) . ?
Ir1 C27 2.158(6) . ?
Ir1 C28 2.175(5) . ?
Ir1 C24 2.178(5) . ?
Ir1 Cl1 2.3951(13) . ?
Fe1 C20 2.007(7) . ?
Fe1 C14 2.011(6) . ?
Fe1 C18 2.014(6) . ?
Fe1 C19 2.019(8) . ?
Fe1 C23 2.027(7) . ?
Fe1 C22 2.028(8) . ?
Fe1 C15 2.034(7) . ?
Fe1 C21 2.042(8) . ?
Fe1 C17 2.052(6) . ?
Fe1 C16 2.054(7) . ?
C1 N1 1.337(6) . ?
C1 C2 1.372(8) . ?
C1 H1 0.9300 . ?
C2 C3 1.384(8) . ?
C2 H2 0.9300 . ?
C3 C5 1.383(7) . ?
C3 C4 1.485(8) . ?
C4 H4A 0.9600 . ?
C4 H4B 0.9600 . ?
C4 H4C 0.9600 . ?
C5 C6 1.379(7) . ?
C5 H5 0.9300 . ?
C6 N1 1.345(6) . ?
C6 C7 1.467(7) . ?
C7 N2 1.348(6) . ?
C7 C8 1.384(7) . ?
C8 C9 1.385(7) . ?
C8 H8 0.9300 . ?
C9 C10 1.383(8) . ?
C9 C12 1.458(7) . ?
C10 C11 1.357(8) . ?
C10 H10 0.9300 . ?
C11 N2 1.341(6) . ?
C11 H11 0.9300 . ?
C12 C13 1.323(8) . ?
C12 H12 0.9300 . ?
C13 C14 1.460(8) . ?
C13 H13 0.9300 . ?
C14 C15 1.416(9) . ?
C14 C18 1.432(8) . ?
C15 C16 1.413(10) . ?
C15 H15 0.9800 . ?
C16 C17 1.412(11) . ?
C16 H16 0.9800 . ?
C17 C18 1.407(9) . ?
C17 H17 0.9800 . ?
C18 H18 0.9800 . ?
C19 C23 1.408(13) . ?
C19 C20 1.410(12) . ?
C19 H19 0.9800 . ?
C20 C21 1.361(14) . ?
C20 H20 0.9800 . ?
C21 C22 1.396(12) . ?
C21 H21 0.9800 . ?
C22 C23 1.368(13) . ?
C22 H22 0.9800 . ?
C23 H23 0.9800 . ?
C24 C28 1.410(8) . ?
C24 C25 1.416(8) . ?
C24 C31 1.484(9) . ?
C25 C26 1.435(8) . ?
C25 C32 1.483(8) . ?
C26 C27 1.442(10) . ?
C26 C33 1.480(9) . ?
C27 C28 1.436(9) . ?
C27 C29 1.509(9) . ?
C28 C30 1.473(9) . ?
C29 H29A 0.9600 . ?
C29 H29B 0.9600 . ?
C29 H29C 0.9600 . ?
C30 H30A 0.9600 . ?
C30 H30B 0.9600 . ?
C30 H30C 0.9600 . ?
C31 H31A 0.9600 . ?
C31 H31B 0.9600 . ?
C31 H31C 0.9600 . ?
C32 H32A 0.9600 . ?
C32 H32B 0.9600 . ?
C32 H32C 0.9600 . ?
C33 H33A 0.9600 . ?
C33 H33B 0.9600 . ?
C33 H33C 0.9600 . ?
F1 P1 1.478(10) . ?
F2 P1 1.520(8) . ?
F3 P1 1.557(9) . ?
F4 P1 1.538(8) . ?
F5 P1 1.517(7) . ?
F6 P1 1.583(9) . ?
